data_2232481
loop_
_publ_author_name
'Dabrowski, Marek'
'Durka, Krzysztof'
'Luli\'nski, Sergiusz'
'Serwatowski, Janusz'
'Warkocka, Jolanta'

_publ_section_title
;
 Ammonia--triphenylborane
;
_journal_coeditor_code TK5004
_journal_issue 11
_journal_name_full 'Acta Crystallographica Section E'
_journal_page_first o3098
_journal_paper_doi 10.1107/S1600536811044503
_journal_volume 67
_journal_year 2011
_chemical_formula_iupac 'C18 H18 B N'
_chemical_formula_moiety 'C18 H18 B N'
_chemical_formula_sum 'C18 H18 B N'
_chemical_formula_weight 259.14
_chemical_melting_point 483
_chemical_name_common ammine-triphenylborane
_chemical_name_systematic
;
Ammonia--triphenylborane
;
_space_group_IT_number 4
_symmetry_cell_setting monoclinic
_symmetry_space_group_name_Hall 'P 2yb'
_symmetry_space_group_name_H-M 'P 1 21 1'
_atom_sites_solution_hydrogens geom
_atom_sites_solution_primary direct
_atom_sites_solution_secondary difmap
_cell_angle_alpha 90
_cell_angle_beta 90.893(3)
_cell_angle_gamma 90
_cell_formula_units_Z 4
_cell_length_a 10.3679(5)
_cell_length_b 8.8238(4)
_cell_length_c 15.7591(8)
_cell_measurement_reflns_used 745
_cell_measurement_temperature 100(2)
_cell_measurement_theta_max 29.22
_cell_measurement_theta_min 2.75
_cell_volume 1441.53(12)
_computing_cell_refinement '<i>SAINT</i> (Bruker, 2010)'
_computing_data_collection '<i>APEX2</i> (Bruker, 2010)'
_computing_data_reduction
;
<i>SAINT</i> (Bruker, 2010)
;
_computing_molecular_graphics 'DIAMOND (Brandenburg, 2005)'
_computing_publication_material 'PLATON (Spek, 2009)'
_computing_structure_refinement
;
SHELXL97 (Sheldrick, 2008)
;
_computing_structure_solution
;
SHELXS97 (Sheldrick, 2008)
;
_diffrn_ambient_temperature 100(2)
_diffrn_measured_fraction_theta_full 0.979
_diffrn_measured_fraction_theta_max 0.979
_diffrn_measurement_device '\k-geometry diffractometer'
_diffrn_measurement_device_type 'Bruker APEXII'
_diffrn_measurement_method \w
_diffrn_radiation_monochromator 'multi-layer optics'
_diffrn_radiation_source 'TXS rotating anode'
_diffrn_radiation_type MoK\a
_diffrn_radiation_wavelength 0.71073
_diffrn_reflns_av_R_equivalents 0.0386
_diffrn_reflns_av_sigmaI/netI 0.0630
_diffrn_reflns_limit_h_max 13
_diffrn_reflns_limit_h_min -13
_diffrn_reflns_limit_k_max 11
_diffrn_reflns_limit_k_min -11
_diffrn_reflns_limit_l_max 20
_diffrn_reflns_limit_l_min -20
_diffrn_reflns_number 20884
_diffrn_reflns_theta_full 27.51
_diffrn_reflns_theta_max 27.51
_diffrn_reflns_theta_min 1.29
_exptl_absorpt_coefficient_mu 0.068
_exptl_absorpt_correction_T_max 0.998
_exptl_absorpt_correction_T_min 0.972
_exptl_absorpt_correction_type multi-scan
_exptl_absorpt_process_details
;
(<i>SORTAV</i>; Blessing, 1995)
;
_exptl_crystal_colour colourless
_exptl_crystal_density_diffrn 1.194
_exptl_crystal_density_method 'Not Measured'
_exptl_crystal_description unspecified
_exptl_crystal_F_000 552
_exptl_crystal_size_max 0.11
_exptl_crystal_size_mid 0.07
_exptl_crystal_size_min 0.05
_refine_diff_density_max 0.251
_refine_diff_density_min -0.215
_refine_ls_extinction_method none
_refine_ls_goodness_of_fit_ref 1.056
_refine_ls_hydrogen_treatment constr
_refine_ls_matrix_type full
_refine_ls_number_parameters 363
_refine_ls_number_reflns 7145
_refine_ls_number_restraints 1
_refine_ls_restrained_S_all 1.056
_refine_ls_R_factor_all 0.0747
_refine_ls_R_factor_gt 0.0432
_refine_ls_shift/su_max 0.000
_refine_ls_shift/su_mean 0.000
_refine_ls_structure_factor_coef Fsqd
_refine_ls_weighting_details 'calc w=1/[\s^2^(Fo^2^)+(0.0462P)^2^+0.0738P] where P=(Fo^2^+2Fc^2^)/3'
_refine_ls_weighting_scheme calc
_refine_ls_wR_factor_gt 0.0948
_refine_ls_wR_factor_ref 0.0961
_reflns_number_gt 5751
_reflns_number_total 7145
_reflns_threshold_expression I>2sigma(I)
_cod_data_source_file tk5004.cif
_cod_data_source_block I
_cod_original_cell_volume 1441.54(12)
_cod_original_sg_symbol_H-M 'P 21'
_cod_database_code 2232481
_cod_database_fobs_code 2232481

loop_
_symmetry_equiv_pos_site_id
_symmetry_equiv_pos_as_xyz
1 x,y,z
2 -x,1/2+y,-z

loop_
_atom_site_aniso_label
_atom_site_aniso_U_11
_atom_site_aniso_U_22
_atom_site_aniso_U_33
_atom_site_aniso_U_12
_atom_site_aniso_U_13
_atom_site_aniso_U_23
N1 0.0297(8) 0.0211(7) 0.0224(7) -0.0042(6) 0.0037(6) -0.0002(6)
C1 0.0193(8) 0.0134(7) 0.0247(8) -0.0014(6) -0.0021(6) 0.0065(6)
C2 0.0221(9) 0.0250(9) 0.0365(10) -0.0022(7) 0.0010(7) 0.0007(8)
C3 0.0206(9) 0.0395(11) 0.0581(13) -0.0088(9) -0.0048(9) 0.0057(10)
C4 0.0344(10) 0.0239(10) 0.0508(12) -0.0080(8) -0.0213(9) 0.0031(9)
C5 0.0425(11) 0.0162(8) 0.0301(10) 0.0016(8) -0.0132(8) 0.0002(7)
C6 0.0240(8) 0.0198(8) 0.0251(8) 0.0002(7) -0.0018(7) 0.0022(7)
C7 0.0201(8) 0.0165(8) 0.0270(8) -0.0071(7) -0.0039(6) -0.0005(7)
C8 0.0197(8) 0.0256(9) 0.0323(9) -0.0046(7) -0.0004(7) 0.0003(8)
C9 0.0196(9) 0.0293(10) 0.0500(12) -0.0035(8) -0.0012(8) -0.0081(9)
C10 0.0251(10) 0.0259(10) 0.0597(14) 0.0018(8) -0.0180(9) -0.0060(9)
C11 0.0411(11) 0.0237(10) 0.0408(11) -0.0038(8) -0.0225(9) 0.0023(8)
C12 0.0295(9) 0.0242(9) 0.0278(9) -0.0041(8) -0.0078(7) 0.0006(7)
C13 0.0191(8) 0.0168(8) 0.0199(8) -0.0015(6) 0.0053(6) -0.0024(6)
C14 0.0201(8) 0.0199(8) 0.0245(8) -0.0020(7) 0.0026(6) -0.0011(7)
C15 0.0294(9) 0.0217(9) 0.0290(9) 0.0044(7) 0.0068(7) 0.0060(7)
C16 0.0348(10) 0.0148(8) 0.0323(10) -0.0001(7) 0.0173(8) -0.0010(7)
C17 0.0277(9) 0.0241(9) 0.0295(9) -0.0097(8) 0.0084(7) -0.0062(8)
C18 0.0251(9) 0.0254(9) 0.0247(8) -0.0064(7) 0.0007(7) 0.0004(7)
B1 0.0206(9) 0.0179(9) 0.0165(8) -0.0024(7) 0.0020(7) -0.0003(7)
N2 0.0275(7) 0.0176(7) 0.0229(7) 0.0000(6) 0.0061(6) 0.0002(6)
C19 0.0267(9) 0.0148(8) 0.0182(8) 0.0006(7) 0.0054(6) 0.0024(6)
C20 0.0277(9) 0.0223(9) 0.0241(8) 0.0027(7) 0.0036(7) -0.0005(7)
C21 0.0335(10) 0.0262(10) 0.0309(10) 0.0078(8) 0.0111(8) 0.0022(8)
C22 0.0460(11) 0.0167(8) 0.0271(9) 0.0031(8) 0.0162(8) 0.0005(7)
C23 0.0427(11) 0.0177(9) 0.0254(9) -0.0064(8) 0.0072(8) -0.0036(7)
C24 0.0270(9) 0.0203(8) 0.0261(9) -0.0012(7) 0.0033(7) -0.0001(7)
C25 0.0196(8) 0.0134(7) 0.0243(8) -0.0037(6) -0.0002(6) -0.0042(6)
C26 0.0201(8) 0.0191(8) 0.0259(8) -0.0008(7) -0.0002(7) -0.0004(7)
C27 0.0288(9) 0.0231(9) 0.0285(9) -0.0052(7) -0.0036(7) 0.0035(7)
C28 0.0289(9) 0.0222(9) 0.0370(10) 0.0022(8) -0.0108(8) -0.0002(8)
C29 0.0210(9) 0.0308(10) 0.0396(11) 0.0048(7) -0.0033(7) -0.0110(8)
C30 0.0234(9) 0.0220(9) 0.0269(9) -0.0017(7) 0.0008(7) -0.0054(7)
C31 0.0193(8) 0.0154(7) 0.0236(8) 0.0060(6) 0.0017(6) -0.0034(6)
C32 0.0297(9) 0.0262(9) 0.0259(9) -0.0010(8) 0.0005(7) -0.0003(7)
C33 0.0378(11) 0.0426(12) 0.0301(10) -0.0024(9) -0.0076(8) -0.0083(9)
C34 0.0265(9) 0.0335(10) 0.0464(11) -0.0054(8) -0.0051(8) -0.0082(9)
C35 0.0255(9) 0.0294(10) 0.0434(11) -0.0052(8) 0.0022(8) 0.0006(9)
C36 0.0241(9) 0.0258(9) 0.0294(10) -0.0023(7) 0.0004(7) 0.0015(7)
B2 0.0223(9) 0.0168(9) 0.0185(9) 0.0002(7) 0.0048(7) -0.0008(7)

loop_
_atom_site_type_symbol
_atom_site_label
_atom_site_fract_x
_atom_site_fract_y
_atom_site_fract_z
_atom_site_U_iso_or_equiv
_atom_site_thermal_displace_type
_atom_site_occupancy
N N1 0.46851(13) 0.30117(16) -0.02663(8) 0.0244(4) Uani 1.000
C C1 0.51455(14) 0.45031(17) 0.11530(10) 0.0192(4) Uani 1.000
C C2 0.64440(15) 0.4531(2) 0.09392(11) 0.0279(5) Uani 1.000
C C3 0.73558(17) 0.5327(2) 0.14187(14) 0.0395(6) Uani 1.000
C C4 0.70043(18) 0.6109(2) 0.21272(13) 0.0366(6) Uani 1.000
C C5 0.57240(18) 0.61029(19) 0.23632(11) 0.0297(6) Uani 1.000
C C6 0.48228(16) 0.53094(18) 0.18834(10) 0.0230(5) Uani 1.000
C C7 0.28194(14) 0.46142(18) 0.04095(10) 0.0212(5) Uani 1.000
C C8 0.19055(15) 0.4907(2) 0.10358(11) 0.0259(5) Uani 1.000
C C9 0.09070(17) 0.5922(2) 0.09175(13) 0.0330(6) Uani 1.000
C C10 0.07548(17) 0.6675(2) 0.01537(14) 0.0371(7) Uani 1.000
C C11 0.16106(19) 0.6391(2) -0.04855(13) 0.0354(6) Uani 1.000
C C12 0.26316(17) 0.5383(2) -0.03553(11) 0.0273(5) Uani 1.000
C C13 0.36994(14) 0.19909(18) 0.11091(10) 0.0186(5) Uani 1.000
C C14 0.45190(15) 0.13105(18) 0.17077(10) 0.0215(5) Uani 1.000
C C15 0.42616(16) -0.01000(19) 0.20614(11) 0.0266(5) Uani 1.000
C C16 0.31533(16) -0.08671(19) 0.18238(11) 0.0271(5) Uani 1.000
C C17 0.23054(16) -0.0224(2) 0.12554(11) 0.0270(5) Uani 1.000
C C18 0.25819(16) 0.1181(2) 0.09041(11) 0.0251(5) Uani 1.000
B B1 0.40558(17) 0.3555(2) 0.06312(11) 0.0183(5) Uani 1.000
N N2 -0.01770(13) 0.62750(15) 0.51347(8) 0.0226(4) Uani 1.000
C C19 0.10881(15) 0.54535(18) 0.38182(10) 0.0199(5) Uani 1.000
C C20 0.23486(16) 0.4896(2) 0.38981(10) 0.0247(5) Uani 1.000
C C21 0.27217(18) 0.3544(2) 0.35238(11) 0.0301(6) Uani 1.000
C C22 0.18552(18) 0.2701(2) 0.30561(11) 0.0298(5) Uani 1.000
C C23 0.06082(17) 0.32280(19) 0.29489(11) 0.0285(6) Uani 1.000
C C24 0.02403(16) 0.45857(19) 0.33223(10) 0.0244(5) Uani 1.000
C C25 -0.04242(15) 0.79325(17) 0.37658(10) 0.0191(4) Uani 1.000
C C26 -0.01079(15) 0.84243(18) 0.29506(10) 0.0217(5) Uani 1.000
C C27 -0.09062(16) 0.93634(19) 0.24695(11) 0.0268(5) Uani 1.000
C C28 -0.20765(16) 0.9829(2) 0.27877(11) 0.0295(5) Uani 1.000
C C29 -0.24410(16) 0.9331(2) 0.35696(12) 0.0305(6) Uani 1.000
C C30 -0.16336(15) 0.84001(19) 0.40522(11) 0.0241(5) Uani 1.000
C C31 0.17861(14) 0.79560(18) 0.46940(10) 0.0194(4) Uani 1.000
C C32 0.21770(16) 0.7975(2) 0.55431(11) 0.0273(5) Uani 1.000
C C33 0.32110(18) 0.8840(2) 0.58398(12) 0.0369(6) Uani 1.000
C C34 0.38976(17) 0.9719(2) 0.52863(12) 0.0355(6) Uani 1.000
C C35 0.35584(16) 0.9719(2) 0.44405(12) 0.0328(6) Uani 1.000
C C36 0.25277(16) 0.8857(2) 0.41534(11) 0.0264(5) Uani 1.000
B B2 0.05993(17) 0.6944(2) 0.43198(11) 0.0192(5) Uani 1.000
H H2 0.67147 0.39901 0.04520 0.0334 Uiso 1.000
H H3 0.82323 0.53266 0.12518 0.0473 Uiso 1.000
H H4 0.76304 0.66499 0.24532 0.0439 Uiso 1.000
H H5 0.54649 0.66424 0.28536 0.0357 Uiso 1.000
H H6 0.39494 0.53123 0.20570 0.0276 Uiso 1.000
H H8 0.19769 0.43852 0.15619 0.0311 Uiso 1.000
H H9 0.03209 0.61043 0.13636 0.0396 Uiso 1.000
H H10 0.00699 0.73770 0.00713 0.0445 Uiso 1.000
H H11 0.15061 0.68840 -0.10181 0.0425 Uiso 1.000
H H12 0.32182 0.52144 -0.08028 0.0327 Uiso 1.000
H H14 0.52816 0.18301 0.18802 0.0258 Uiso 1.000
H H15 0.48451 -0.05327 0.24641 0.0319 Uiso 1.000
H H16 0.29795 -0.18394 0.20542 0.0326 Uiso 1.000
H H17 0.15303 -0.07355 0.11016 0.0324 Uiso 1.000
H H18 0.19853 0.16071 0.05076 0.0301 Uiso 1.000
H H41 0.40787 0.25119 -0.05825 0.0365 Uiso 1.000
H H42 0.53640 0.23835 -0.01579 0.0365 Uiso 1.000
H H43 0.49620 0.38380 -0.05571 0.0365 Uiso 1.000
H H20 0.29672 0.54601 0.42178 0.0296 Uiso 1.000
H H21 0.35850 0.31984 0.35923 0.0361 Uiso 1.000
H H22 0.21092 0.17674 0.28092 0.0357 Uiso 1.000
H H23 0.00020 0.26627 0.26199 0.0342 Uiso 1.000
H H24 -0.06187 0.49350 0.32369 0.0293 Uiso 1.000
H H26 0.06856 0.81022 0.27170 0.0260 Uiso 1.000
H H27 -0.06487 0.96859 0.19225 0.0322 Uiso 1.000
H H28 -0.26211 1.04863 0.24666 0.0354 Uiso 1.000
H H29 -0.32542 0.96241 0.37856 0.0366 Uiso 1.000
H H30 -0.19108 0.80706 0.45935 0.0289 Uiso 1.000
H H32 0.17183 0.73720 0.59363 0.0327 Uiso 1.000
H H33 0.34426 0.88230 0.64253 0.0443 Uiso 1.000
H H34 0.45993 1.03190 0.54866 0.0426 Uiso 1.000
H H35 0.40333 1.03140 0.40517 0.0393 Uiso 1.000
H H36 0.23122 0.88751 0.35654 0.0317 Uiso 1.000
H H44 -0.04527 0.70573 0.54615 0.0339 Uiso 1.000
H H45 0.03586 0.56694 0.54474 0.0339 Uiso 1.000
H H46 -0.08685 0.57263 0.49484 0.0339 Uiso 1.000

loop_
_atom_type_symbol
_atom_type_description
_atom_type_scat_dispersion_real
_atom_type_scat_dispersion_imag
_atom_type_scat_source
N N 0.0061 0.0033 'International Tables Vol C Tables 4.2.6.8 and 6.1.1.4'
B B 0.0013 0.0007 'International Tables Vol C Tables 4.2.6.8 and 6.1.1.4'
H H 0.0000 0.0000 'International Tables Vol C Tables 4.2.6.8 and 6.1.1.4'
C C 0.0033 0.0016 'International Tables Vol C Tables 4.2.6.8 and 6.1.1.4'

loop_
_geom_angle_atom_site_label_1
_geom_angle_atom_site_label_2
_geom_angle_atom_site_label_3
_geom_angle
_geom_angle_publ_flag
B1 N1 H42 109.00 no
B1 N1 H43 109.00 no
H41 N1 H42 109.00 no
H41 N1 H43 109.00 no
H42 N1 H43 109.00 no
B1 N1 H41 109.00 no
H44 N2 H46 109.00 no
H45 N2 H46 109.00 no
H44 N2 H45 109.00 no
B2 N2 H44 109.00 no
B2 N2 H45 109.00 no
B2 N2 H46 109.00 no
C2 C1 C6 115.76(14) no
C2 C1 B1 123.74(14) yes
C6 C1 B1 120.45(13) yes
C1 C2 C3 121.91(16) no
C2 C3 C4 120.73(17) no
C3 C4 C5 119.12(17) no
C4 C5 C6 119.84(16) no
C1 C6 C5 122.64(15) no
C12 C7 B1 124.51(14) yes
C8 C7 C12 115.59(15) no
C8 C7 B1 119.69(14) yes
C7 C8 C9 122.56(16) no
C8 C9 C10 120.35(17) no
C9 C10 C11 118.95(17) no
C10 C11 C12 120.33(18) no
C7 C12 C11 122.19(16) no
C14 C13 C18 115.53(15) no
C18 C13 B1 121.61(14) yes
C14 C13 B1 122.73(13) yes
C13 C14 C15 122.49(15) no
C14 C15 C16 119.61(15) no
C15 C16 C17 119.85(16) no
C16 C17 C18 119.76(16) no
C13 C18 C17 122.73(16) no
C3 C2 H2 119.00 no
C1 C2 H2 119.00 no
C4 C3 H3 120.00 no
C2 C3 H3 120.00 no
C3 C4 H4 120.00 no
C5 C4 H4 120.00 no
C6 C5 H5 120.00 no
C4 C5 H5 120.00 no
C1 C6 H6 119.00 no
C5 C6 H6 119.00 no
C9 C8 H8 119.00 no
C7 C8 H8 119.00 no
C10 C9 H9 120.00 no
C8 C9 H9 120.00 no
C9 C10 H10 121.00 no
C11 C10 H10 121.00 no
C12 C11 H11 120.00 no
C10 C11 H11 120.00 no
C11 C12 H12 119.00 no
C7 C12 H12 119.00 no
C15 C14 H14 119.00 no
C13 C14 H14 119.00 no
C14 C15 H15 120.00 no
C16 C15 H15 120.00 no
C15 C16 H16 120.00 no
C17 C16 H16 120.00 no
C16 C17 H17 120.00 no
C18 C17 H17 120.00 no
C13 C18 H18 119.00 no
C17 C18 H18 119.00 no
C24 C19 B2 121.30(14) yes
C20 C19 B2 122.69(14) yes
C20 C19 C24 115.87(15) no
C19 C20 C21 121.97(16) no
C20 C21 C22 120.63(17) no
C21 C22 C23 119.12(16) no
C22 C23 C24 120.03(16) no
C19 C24 C23 122.35(15) no
C26 C25 C30 115.34(14) no
C26 C25 B2 120.07(14) yes
C30 C25 B2 124.56(14) yes
C25 C26 C27 122.69(15) no
C26 C27 C28 119.90(16) no
C27 C28 C29 119.20(16) no
C28 C29 C30 120.68(16) no
C25 C30 C29 122.12(16) no
C36 C31 B2 120.69(14) yes
C32 C31 C36 115.00(14) no
C32 C31 B2 124.28(14) yes
C31 C32 C33 122.75(16) no
C32 C33 C34 120.03(17) no
C33 C34 C35 119.26(17) no
C34 C35 C36 120.18(17) no
C31 C36 C35 122.76(16) no
C21 C20 H20 119.00 no
C19 C20 H20 119.00 no
C22 C21 H21 120.00 no
C20 C21 H21 120.00 no
C21 C22 H22 120.00 no
C23 C22 H22 120.00 no
C22 C23 H23 120.00 no
C24 C23 H23 120.00 no
C19 C24 H24 119.00 no
C23 C24 H24 119.00 no
C25 C26 H26 119.00 no
C27 C26 H26 119.00 no
C26 C27 H27 120.00 no
C28 C27 H27 120.00 no
C29 C28 H28 120.00 no
C27 C28 H28 120.00 no
C30 C29 H29 120.00 no
C28 C29 H29 120.00 no
C25 C30 H30 119.00 no
C29 C30 H30 119.00 no
C31 C32 H32 119.00 no
C33 C32 H32 119.00 no
C32 C33 H33 120.00 no
C34 C33 H33 120.00 no
C33 C34 H34 120.00 no
C35 C34 H34 120.00 no
C34 C35 H35 120.00 no
C36 C35 H35 120.00 no
C31 C36 H36 119.00 no
C35 C36 H36 119.00 no
C1 B1 C7 110.78(13) no
C1 B1 C13 111.52(13) no
N1 B1 C7 107.88(12) no
C7 B1 C13 114.01(13) no
N1 B1 C1 107.78(12) no
N1 B1 C13 104.43(12) no
C19 B2 C31 112.50(13) no
C25 B2 C31 112.72(13) no
N2 B2 C19 104.57(12) no
N2 B2 C25 106.94(12) no
N2 B2 C31 107.01(12) no
C19 B2 C25 112.44(13) no

loop_
_geom_bond_atom_site_label_1
_geom_bond_atom_site_label_2
_geom_bond_distance
_geom_bond_publ_flag
N1 B1 1.639(2) yes
N1 H42 0.9100 no
N1 H43 0.9100 no
N1 H41 0.9100 no
N2 B2 1.636(2) yes
N2 H46 0.9100 no
N2 H45 0.9100 no
N2 H44 0.9100 no
C1 C6 1.398(2) no
C1 C2 1.393(2) no
C1 B1 1.620(2) yes
C2 C3 1.391(3) no
C3 C4 1.367(3) no
C4 C5 1.384(3) no
C5 C6 1.383(2) no
C7 C12 1.394(2) no
C7 C8 1.403(2) no
C7 B1 1.620(2) yes
C8 C9 1.379(2) no
C9 C10 1.382(3) no
C10 C11 1.376(3) no
C11 C12 1.395(3) no
C13 C14 1.396(2) no
C13 B1 1.618(2) yes
C13 C18 1.395(2) no
C14 C15 1.391(2) no
C15 C16 1.380(2) no
C16 C17 1.368(2) no
C17 C18 1.390(2) no
C2 H2 0.9500 no
C3 H3 0.9500 no
C4 H4 0.9500 no
C5 H5 0.9500 no
C6 H6 0.9500 no
C8 H8 0.9500 no
C9 H9 0.9500 no
C10 H10 0.9500 no
C11 H11 0.9500 no
C12 H12 0.9500 no
C14 H14 0.9500 no
C15 H15 0.9500 no
C16 H16 0.9500 no
C17 H17 0.9500 no
C18 H18 0.9500 no
C19 B2 1.620(2) yes
C19 C20 1.400(2) no
C19 C24 1.396(2) no
C20 C21 1.389(2) no
C21 C22 1.372(3) no
C22 C23 1.382(3) no
C23 C24 1.391(2) no
C25 B2 1.619(2) yes
C25 C30 1.401(2) no
C25 C26 1.400(2) no
C26 C27 1.388(2) no
C27 C28 1.383(2) no
C28 C29 1.367(3) no
C29 C30 1.391(2) no
C31 B2 1.624(2) yes
C31 C32 1.392(2) no
C31 C36 1.403(2) no
C32 C33 1.391(3) no
C33 C34 1.374(3) no
C34 C35 1.373(3) no
C35 C36 1.382(2) no
C20 H20 0.9500 no
C21 H21 0.9500 no
C22 H22 0.9500 no
C23 H23 0.9500 no
C24 H24 0.9500 no
C26 H26 0.9500 no
C27 H27 0.9500 no
C28 H28 0.9500 no
C29 H29 0.9500 no
C30 H30 0.9500 no
C32 H32 0.9500 no
C33 H33 0.9500 no
C34 H34 0.9500 no
C35 H35 0.9500 no
C36 H36 0.9500 no

loop_
_geom_contact_atom_site_label_1
_geom_contact_atom_site_label_2
_geom_contact_distance
_geom_contact_site_symmetry_2
_geom_contact_publ_flag
N1 C2 3.448(2) 2_645 no
N1 C1 3.402(2) 2_645 no
N2 C31 3.383(2) 2_546 no
N2 C36 3.440(2) 2_546 no
N2 C30 3.395(2) 2_546 no
N1 H12 2.6000 . no
N1 H2 2.5300 . no
N2 H30 2.5300 . no
N2 H32 2.5100 . no
C1 N1 3.402(2) 2_655 no
C2 C11 3.507(3) 2_645 no
C2 C18 3.416(2) 2_655 no
C2 N1 3.448(2) 2_655 no
C4 C28 3.569(3) 1_655 no
C6 C8 3.307(2) . no
C6 C14 3.553(2) . no
C8 C6 3.307(2) . no
C8 C18 3.369(2) . no
C11 C2 3.507(3) 2_655 no
C14 C6 3.553(2) . no
C18 C8 3.369(2) . no
C18 C2 3.416(2) 2_645 no
C20 C30 3.578(2) 2_546 no
C20 C36 3.523(2) . no
C24 C32 3.411(2) 2_546 no
C24 C26 3.455(2) . no
C26 C24 3.455(2) . no
C26 C36 3.323(2) . no
C28 C4 3.569(3) 1_455 no
C29 C32 3.515(3) 2_556 no
C30 N2 3.395(2) 2_556 no
C30 C20 3.578(2) 2_556 no
C31 N2 3.383(2) 2_556 no
C32 C24 3.411(2) 2_556 no
C32 C29 3.515(3) 2_546 no
C36 C20 3.523(2) . no
C36 N2 3.440(2) 2_556 no
C36 C26 3.323(2) . no
C1 H14 2.6300 . no
C1 H42 3.0300 2_655 no
C1 H41 2.9200 2_655 no
C2 H42 2.7900 . no
C2 H41 2.7400 2_655 no
C2 H14 3.0600 . no
C2 H43 2.8600 . no
C3 H41 2.7600 2_655 no
C4 H41 2.9400 2_655 no
C4 H33 3.0900 2_646 no
C5 H41 3.0800 2_655 no
C5 H33 2.9000 2_646 no
C6 H8 3.1000 . no
C6 H41 3.0600 2_655 no
C7 H6 2.9000 . no
C7 H18 2.8000 . no
C8 H6 2.6600 . no
C8 H18 3.0300 . no
C9 H17 3.0300 1_565 no
C9 H3 2.8800 1_455 no
C10 H17 2.8400 1_565 no
C10 H18 3.0100 2_555 no
C11 H2 2.8800 2_655 no
C11 H27 2.8800 2_545 no
C12 H43 2.8000 . no
C12 H42 2.8300 2_655 no
C12 H41 2.9700 . no
C13 H8 2.8600 . no
C14 H12 2.9300 2_645 no
C14 H22 3.0900 . no
C14 H43 2.8900 2_645 no
C15 H22 3.0300 . no
C15 H43 2.6800 2_645 no
C16 H36 2.9000 1_545 no
C16 H22 3.0100 . no
C16 H26 3.0800 1_545 no
C16 H43 2.8300 2_645 no
C17 H22 3.0200 . no
C17 H2 2.9700 2_645 no
C18 H8 3.0800 . no
C18 H41 3.0600 . no
C18 H22 3.0900 . no
C18 H2 2.9800 2_645 no
C19 H26 2.9400 . no
C20 H30 2.9100 2_546 no
C21 H6 3.0800 . no
C22 H44 2.8300 2_546 no
C22 H8 2.7900 . no
C23 H44 2.7200 2_546 no
C23 H8 2.8200 . no
C23 H32 3.1000 2_546 no
C24 H32 3.0600 2_546 no
C24 H46 3.0000 . no
C24 H44 2.9500 2_546 no
C25 H24 2.7800 . no
C25 H45 2.7200 2_556 no
C25 H36 2.9800 . no
C25 H4 3.0800 1_455 no
C26 H4 2.9200 1_455 no
C26 H36 2.7000 . no
C27 H23 3.0700 1_565 no
C27 H4 2.8300 1_455 no
C28 H4 2.8700 1_455 no
C28 H32 3.0300 2_556 no
C29 H45 2.8900 2_556 no
C29 H32 2.8900 2_556 no
C29 H4 2.9500 1_455 no
C30 H45 2.5200 2_556 no
C30 H44 2.7800 . no
C30 H4 3.0400 1_455 no
C30 H46 2.8600 . no
C31 H46 2.6900 2_556 no
C31 H20 2.6300 . no
C32 H46 2.8800 2_556 no
C32 H24 3.0700 2_556 no
C32 H44 2.8500 . no
C32 H45 2.7800 . no
C35 H46 3.0900 2_556 no
C36 H46 2.7900 2_556 no
C36 H26 3.0100 . no
C36 H20 3.0300 . no
H2 N1 2.5300 . no
H2 H42 2.2000 . no
H2 H43 2.4000 . no
H2 C11 2.8800 2_645 no
H2 C17 2.9700 2_655 no
H2 C18 2.9800 2_655 no
H3 H9 2.2800 1_655 no
H3 C9 2.8800 1_655 no
H4 C26 2.9200 1_655 no
H4 C27 2.8300 1_655 no
H4 C28 2.8700 1_655 no
H4 C25 3.0800 1_655 no
H4 C29 2.9500 1_655 no
H4 C30 3.0400 1_655 no
H6 C8 2.6600 . no
H6 C7 2.9000 . no
H6 C21 3.0800 . no
H6 H8 2.3300 . no
H8 C6 3.1000 . no
H8 H6 2.3300 . no
H8 C13 2.8600 . no
H8 C18 3.0800 . no
H8 C22 2.7900 . no
H8 C23 2.8200 . no
H9 H3 2.2800 1_455 no
H10 H18 2.4000 2_555 no
H11 H27 2.5600 2_545 no
H12 N1 2.6000 . no
H12 C14 2.9300 2_655 no
H12 H41 2.5700 . no
H12 H43 2.2100 . no
H14 C1 2.6300 . no
H14 C2 3.0600 . no
H16 H36 2.5700 1_545 no
H17 C9 3.0300 1_545 no
H17 C10 2.8400 1_545 no
H18 H10 2.4000 2_545 no
H18 C7 2.8000 . no
H18 C8 3.0300 . no
H18 C10 3.0100 2_545 no
H20 H34 2.5600 2_646 no
H20 C36 3.0300 . no
H20 C31 2.6300 . no
H22 C14 3.0900 . no
H22 C17 3.0200 . no
H22 C18 3.0900 . no
H22 C15 3.0300 . no
H22 C16 3.0100 . no
H23 C27 3.0700 1_545 no
H24 C32 3.0700 2_546 no
H24 C25 2.7800 . no
H26 H36 2.2400 . no
H26 C36 3.0100 . no
H26 C16 3.0800 1_565 no
H26 C19 2.9400 . no
H27 H11 2.5600 2_555 no
H27 C11 2.8800 2_555 no
H30 H44 2.2100 . no
H30 H46 2.4000 . no
H30 N2 2.5300 . no
H30 C20 2.9100 2_556 no
H32 H45 2.1900 . no
H32 C24 3.0600 2_556 no
H32 C28 3.0300 2_546 no
H32 C23 3.1000 2_556 no
H32 N2 2.5100 . no
H32 H44 2.3800 . no
H32 C29 2.8900 2_546 no
H33 C5 2.9000 2_656 no
H33 C4 3.0900 2_656 no
H34 H20 2.5600 2_656 no
H36 C25 2.9800 . no
H36 C26 2.7000 . no
H36 H16 2.5700 1_565 no
H36 C16 2.9000 1_565 no
H36 H26 2.2400 . no
H41 C12 2.9700 . no
H41 C18 3.0600 . no
H41 C1 2.9200 2_645 no
H41 C2 2.7400 2_645 no
H41 H12 2.5700 . no
H41 C4 2.9400 2_645 no
H41 C5 3.0800 2_645 no
H41 C6 3.0600 2_645 no
H41 C3 2.7600 2_645 no
H42 C2 2.7900 . no
H42 C1 3.0300 2_645 no
H42 C12 2.8300 2_645 no
H42 H2 2.2000 . no
H43 C12 2.8000 . no
H43 H2 2.4000 . no
H43 H12 2.2100 . no
H43 C14 2.8900 2_655 no
H43 C15 2.6800 2_655 no
H43 C16 2.8300 2_655 no
H43 C2 2.8600 . no
H44 C30 2.7800 . no
H44 C32 2.8500 . no
H44 H30 2.2100 . no
H44 H32 2.3800 . no
H44 C22 2.8300 2_556 no
H44 C23 2.7200 2_556 no
H44 C24 2.9500 2_556 no
H45 C32 2.7800 . no
H45 H32 2.1900 . no
H45 C25 2.7200 2_546 no
H45 C29 2.8900 2_546 no
H45 C30 2.5200 2_546 no
H46 C24 3.0000 . no
H46 C30 2.8600 . no
H46 H30 2.4000 . no
H46 C31 2.6900 2_546 no
H46 C32 2.8800 2_546 no
H46 C35 3.0900 2_546 no
H46 C36 2.7900 2_546 no

loop_
_geom_hbond_atom_site_label_D
_geom_hbond_atom_site_label_H
_geom_hbond_atom_site_label_A
_geom_hbond_site_symmetry_A
_geom_hbond_distance_DH
_geom_hbond_distance_HA
_geom_hbond_distance_DA
_geom_hbond_angle_DHA
N1 H41 Cg1 2_645 0.91 2.57 3.314(3) 140
N1 H42 Cg2 2_645 0.91 3.35 4.225(4) 162
N1 H43 Cg3 2_655 0.91 2.70 3.553(3) 157
N2 H44 Cg4 2_556 0.91 2.57 3.314(3) 161
N2 H45 Cg5 2_546 0.91 2.73 3.597(4) 160
N2 H46 Cg6 2_546 0.91 2.72 3.622(3) 171
C4 H4 Cg5 1_655 0.95 2.60 3.510(3) 160
C8 H8 Cg4 . 0.95 3.01 3.844(3) 152
C22 H22 Cg3 . 0.95 2.74 3.544(3) 143

loop_
_geom_torsion_atom_site_label_1
_geom_torsion_atom_site_label_2
_geom_torsion_atom_site_label_3
_geom_torsion_atom_site_label_4
_geom_torsion
_geom_torsion_publ_flag
C6 C1 C2 C3 -0.7(2) no
B1 C1 C2 C3 -178.17(16) no
C2 C1 C6 C5 0.7(2) no
B1 C1 C6 C5 178.25(15) no
C2 C1 B1 N1 -12.7(2) no
C2 C1 B1 C7 -130.50(16) no
C2 C1 B1 C13 101.37(18) no
C6 C1 B1 N1 169.97(14) no
C6 C1 B1 C7 52.16(19) no
C6 C1 B1 C13 -75.97(18) no
C1 C2 C3 C4 0.5(3) no
C2 C3 C4 C5 -0.1(3) no
C3 C4 C5 C6 0.1(3) no
C4 C5 C6 C1 -0.4(3) no
C12 C7 C8 C9 -1.9(2) no
B1 C7 C8 C9 173.05(16) no
C8 C7 C12 C11 0.7(2) no
B1 C7 C12 C11 -173.97(16) no
C8 C7 B1 N1 163.23(14) no
C8 C7 B1 C1 -79.02(18) no
C8 C7 B1 C13 47.7(2) no
C12 C7 B1 N1 -22.3(2) no
C12 C7 B1 C1 95.47(18) no
C12 C7 B1 C13 -137.76(16) no
C7 C8 C9 C10 1.5(3) no
C8 C9 C10 C11 0.3(3) no
C9 C10 C11 C12 -1.4(3) no
C10 C11 C12 C7 0.9(3) no
C18 C13 C14 C15 1.7(2) no
B1 C13 C14 C15 -174.18(15) no
C14 C13 C18 C17 -1.2(2) no
B1 C13 C18 C17 174.67(15) no
C14 C13 B1 N1 95.39(17) no
C14 C13 B1 C1 -20.7(2) no
C14 C13 B1 C7 -147.12(15) no
C18 C13 B1 N1 -80.23(17) no
C18 C13 B1 C1 163.64(15) no
C18 C13 B1 C7 37.3(2) no
C13 C14 C15 C16 -0.5(3) no
C14 C15 C16 C17 -1.2(3) no
C15 C16 C17 C18 1.7(3) no
C16 C17 C18 C13 -0.4(3) no
C24 C19 C20 C21 -1.5(2) no
B2 C19 C20 C21 174.20(15) no
C20 C19 C24 C23 1.8(2) no
B2 C19 C24 C23 -174.01(15) no
C20 C19 B2 N2 -99.66(17) no
C20 C19 B2 C25 144.68(15) no
C20 C19 B2 C31 16.1(2) no
C24 C19 B2 N2 75.84(17) no
C24 C19 B2 C25 -39.8(2) no
C24 C19 B2 C31 -168.39(14) no
C19 C20 C21 C22 0.1(3) no
C20 C21 C22 C23 1.1(3) no
C21 C22 C23 C24 -0.9(3) no
C22 C23 C24 C19 -0.6(3) no
C30 C25 C26 C27 2.7(2) no
B2 C25 C26 C27 -175.32(15) no
C26 C25 C30 C29 -2.1(2) no
B2 C25 C30 C29 175.76(15) no
C26 C25 B2 N2 -168.50(13) no
C26 C25 B2 C19 -54.28(19) no
C26 C25 B2 C31 74.17(18) no
C30 C25 B2 N2 13.7(2) no
C30 C25 B2 C19 127.94(16) no
C30 C25 B2 C31 -103.61(18) no
C25 C26 C27 C28 -1.1(3) no
C26 C27 C28 C29 -1.2(3) no
C27 C28 C29 C30 1.7(3) no
C28 C29 C30 C25 0.0(3) no
C36 C31 C32 C33 1.0(2) no
B2 C31 C32 C33 179.04(16) no
C32 C31 C36 C35 -0.9(2) no
B2 C31 C36 C35 -179.00(15) no
C32 C31 B2 N2 11.1(2) no
C32 C31 B2 C19 -103.23(18) no
C32 C31 B2 C25 128.36(16) no
C36 C31 B2 N2 -171.04(14) no
C36 C31 B2 C19 74.67(19) no
C36 C31 B2 C25 -53.8(2) no
C31 C32 C33 C34 -0.3(3) no
C32 C33 C34 C35 -0.7(3) no
C33 C34 C35 C36 0.8(3) no
C34 C35 C36 C31 0.0(3) no

loop_
_cod_related_entry_id
_cod_related_entry_database
_cod_related_entry_code
1 ChemSpider 29367925
